data_4306310
loop_
_publ_author_name
'Fabio Marchetti'
'Claudio Pettinari'
'Riccardo Pettinari'
'Adele Cerquetella'
'Corrado Di Nicola'
'Alceo Macchioni'
'Daniele Zuccaccia'
'Magda Monari'
'Fabio Piccinelli'

_publ_section_title
;
Synthesis and Intramolecular and Interionic Structural Characterization of
Half-Sandwich (Arene)Ruthenium(II) Derivatives of Bis(Pyrazolyl)Alkanes
;
_journal_name_full 'Inorganic Chemistry'
_journal_page_first 11593
_journal_page_last 11603
_journal_paper_doi 10.1021/ic801150c
_journal_volume 47
_journal_year 2008
_chemical_formula_sum 'C18 H22 Cl F3 N4 O3 Ru S'
_chemical_formula_weight 567.98
_chemical_name_systematic
; 
 ? 
;
_space_group_IT_number 14
_symmetry_cell_setting monoclinic
_symmetry_space_group_name_Hall '-P 2ybc'
_symmetry_space_group_name_H-M 'P 1 21/c 1'
_atom_sites_solution_hydrogens geom
_atom_sites_solution_primary direct
_atom_sites_solution_secondary difmap
_audit_creation_method SHELXL-97
_cell_angle_alpha 90.00
_cell_angle_beta 95.3380(10)
_cell_angle_gamma 90.00
_cell_formula_units_Z 4
_cell_length_a 7.4027(4)
_cell_length_b 14.5879(8)
_cell_length_c 20.7934(12)
_cell_measurement_temperature 273(2)
_cell_volume 2235.7(2)
_computing_cell_refinement 'Bruker SMART'
_computing_data_collection 'Bruker SMART'
_computing_data_reduction 'Bruker SAINT+'
_computing_molecular_graphics 'SCHAKAL-99 (Keller 1999)'
_computing_publication_material 'SHELXL-97 (Sheldrick, 1997)'
_computing_structure_refinement 'SHELXL-97 (Sheldrick, 1997)'
_computing_structure_solution 'SHELXS-97 (Sheldrick, 1990)'
_diffrn_ambient_temperature 273(2)
_diffrn_measured_fraction_theta_full 0.939
_diffrn_measured_fraction_theta_max 0.939
_diffrn_measurement_device_type 'Bruker SMART Apex II CCD'
_diffrn_measurement_method 'phi and omega scans'
_diffrn_radiation_monochromator graphite
_diffrn_radiation_source 'fine-focus sealed tube'
_diffrn_radiation_type MoK\a
_diffrn_radiation_wavelength 0.71073
_diffrn_reflns_av_R_equivalents 0.0192
_diffrn_reflns_av_sigmaI/netI 0.0200
_diffrn_reflns_limit_h_max 9
_diffrn_reflns_limit_h_min -9
_diffrn_reflns_limit_k_max 18
_diffrn_reflns_limit_k_min -19
_diffrn_reflns_limit_l_max 26
_diffrn_reflns_limit_l_min -27
_diffrn_reflns_number 19112
_diffrn_reflns_theta_full 28.62
_diffrn_reflns_theta_max 28.62
_diffrn_reflns_theta_min 1.71
_exptl_absorpt_coefficient_mu 0.966
_exptl_absorpt_correction_T_max 0.801
_exptl_absorpt_correction_T_min 0.739
_exptl_absorpt_correction_type empirical
_exptl_absorpt_process_details SADABS
_exptl_crystal_colour orange
_exptl_crystal_density_diffrn 1.687
_exptl_crystal_density_method 'not measured'
_exptl_crystal_description block
_exptl_crystal_F_000 1144
_exptl_crystal_size_max 0.33
_exptl_crystal_size_mid 0.27
_exptl_crystal_size_min 0.23
_refine_diff_density_max 0.460
_refine_diff_density_min -0.289
_refine_diff_density_rms 0.054
_refine_ls_extinction_method none
_refine_ls_goodness_of_fit_ref 1.074
_refine_ls_hydrogen_treatment mixed
_refine_ls_matrix_type full
_refine_ls_number_parameters 304
_refine_ls_number_reflns 5370
_refine_ls_number_restraints 0
_refine_ls_restrained_S_all 1.074
_refine_ls_R_factor_all 0.0316
_refine_ls_R_factor_gt 0.0248
_refine_ls_shift/su_max 0.000
_refine_ls_shift/su_mean 0.000
_refine_ls_structure_factor_coef Fsqd
_refine_ls_weighting_details 'calc w=1/[\s^2^(Fo^2^)+(0.0363P)^2^+0.4983P] where P=(Fo^2^+2Fc^2^)/3'
_refine_ls_weighting_scheme calc
_refine_ls_wR_factor_gt 0.0656
_refine_ls_wR_factor_ref 0.0674
_reflns_number_gt 4501
_reflns_number_total 5370
_reflns_threshold_expression >2sigma(I)
_cod_data_source_file ic801150c_si_002_3.cif
_cod_data_source_block compd14
_cod_depositor_comments
;
The following automatic conversions were performed:
'_symmetry_cell_setting' value 'Monoclinic' changed to 'monoclinic'
according to '/home/saulius/struct/CIF-dictionaries/cif_core.dic'
dictionary named 'cif_core.dic' version 2.4.1 from 2010-06-29.

Automatic conversion script
Id: cif_fix_enum 1527 2010-12-29 10:47:43Z saulius 
;
_cod_database_code 4306310

loop_
_symmetry_equiv_pos_as_xyz
'x, y, z'
'-x, y+1/2, -z+1/2'
'-x, -y, -z'
'x, -y-1/2, z-1/2'

loop_
_atom_site_label
_atom_site_type_symbol
_atom_site_fract_x
_atom_site_fract_y
_atom_site_fract_z
_atom_site_U_iso_or_equiv
_atom_site_adp_type
_atom_site_occupancy
_atom_site_symmetry_multiplicity
_atom_site_calc_flag
_atom_site_refinement_flags
_atom_site_disorder_assembly
_atom_site_disorder_group
Ru1 Ru 0.233928(19) 0.173237(9) 0.315923(7) 0.03095(6) Uani 1 1 d . . .
Cl1 Cl 0.50076(7) 0.25688(4) 0.29313(3) 0.05184(14) Uani 1 1 d . . .
C11 C -0.0579(3) 0.13910(15) 0.30796(10) 0.0411(4) Uani 1 1 d . . .
C12 C -0.0308(3) 0.22260(14) 0.27447(10) 0.0418(4) Uani 1 1 d . . .
H12 H -0.0770 0.2285 0.2315 0.050 Uiso 1 1 calc R . .
C14 C -0.1563(3) 0.06147(16) 0.27312(12) 0.0534(6) Uani 1 1 d . . .
H14A H -0.1335 0.0058 0.2972 0.067(8) Uiso 1 1 calc R . .
H14B H -0.1143 0.0548 0.2311 0.058(7) Uiso 1 1 calc R . .
H14C H -0.2842 0.0739 0.2688 0.086(10) Uiso 1 1 calc R . .
C13 C 0.0637(3) 0.29522(14) 0.30499(10) 0.0408(4) Uani 1 1 d . . .
H13 H 0.0810 0.3485 0.2818 0.049 Uiso 1 1 calc R . .
C9 C 0.1081(3) 0.20770(15) 0.40417(10) 0.0421(4) Uani 1 1 d . . .
H9 H 0.1524 0.2020 0.4473 0.051 Uiso 1 1 calc R . .
C17 C 0.3911(4) 0.34735(19) 0.45146(13) 0.0663(7) Uani 1 1 d . . .
H17A H 0.4542 0.4022 0.4657 0.076(9) Uiso 1 1 calc R . .
H17B H 0.4728 0.3071 0.4319 0.081(9) Uiso 1 1 calc R . .
H17C H 0.3460 0.3172 0.4878 0.067(8) Uiso 1 1 calc R . .
C15 C 0.2341(3) 0.37167(16) 0.40261(12) 0.0502(5) Uani 1 1 d . . .
C10 C 0.0141(3) 0.13281(15) 0.37251(10) 0.0419(4) Uani 1 1 d . . .
H10 H 0.0003 0.0786 0.3951 0.050 Uiso 1 1 calc R . .
C8 C 0.1352(3) 0.28991(14) 0.37150(9) 0.0395(4) Uani 1 1 d . . .
C16 C 0.0982(5) 0.4326(2) 0.4321(2) 0.0925(11) Uani 1 1 d . . .
H16A H 0.0014 0.4478 0.3999 0.101(13) Uiso 1 1 calc R . .
H16B H 0.1572 0.4878 0.4480 0.113(13) Uiso 1 1 calc R . .
H16C H 0.0497 0.4009 0.4671 0.15(2) Uiso 1 1 calc R . .
C7 C 0.3129(3) -0.04366(14) 0.29014(11) 0.0411(4) Uani 1 1 d . . .
C4 C 0.2990(3) 0.12962(16) 0.17282(10) 0.0497(5) Uani 1 1 d . . .
H4 H 0.2788 0.1896 0.1587 0.060 Uiso 1 1 calc R . .
C2 C 0.6298(3) 0.00668(17) 0.42693(11) 0.0543(6) Uani 1 1 d . . .
H2 H 0.7200 -0.0045 0.4602 0.065 Uiso 1 1 calc R . .
C5 C 0.3520(4) 0.05862(18) 0.13484(11) 0.0644(7) Uani 1 1 d . . .
H5 H 0.3733 0.0614 0.0915 0.077 Uiso 1 1 calc R . .
C3 C 0.5624(3) -0.05287(16) 0.38073(11) 0.0493(5) Uani 1 1 d . . .
H3 H 0.5983 -0.1134 0.3763 0.059 Uiso 1 1 calc R . .
C6 C 0.3666(3) -0.01611(17) 0.17391(11) 0.0547(6) Uani 1 1 d . . .
H6 H 0.4003 -0.0748 0.1622 0.066 Uiso 1 1 calc R . .
C1 C 0.5360(3) 0.08769(16) 0.41412(11) 0.0497(5) Uani 1 1 d . . .
H1 H 0.5553 0.1413 0.4379 0.060 Uiso 1 1 calc R . .
H7B H 0.347(3) -0.1033(16) 0.2817(10) 0.045(6) Uiso 1 1 d . . .
H7A H 0.202(3) -0.0398(15) 0.3027(10) 0.042(6) Uiso 1 1 d . . .
H15 H 0.280(3) 0.4040(15) 0.3716(10) 0.038(6) Uiso 1 1 d . . .
N1 N 0.4147(2) 0.07854(11) 0.36321(8) 0.0384(4) Uani 1 1 d . . .
N3 N 0.2808(2) 0.10024(10) 0.23225(8) 0.0365(3) Uani 1 1 d . . .
N4 N 0.3238(2) 0.00986(11) 0.23228(8) 0.0390(4) Uani 1 1 d . . .
N2 N 0.4342(2) -0.00868(11) 0.34247(8) 0.0380(4) Uani 1 1 d . . .
C18 C -0.1796(4) 0.2539(2) 0.56992(16) 0.0723(8) Uani 1 1 d . . .
F1 F -0.1309(4) 0.33068(12) 0.60031(13) 0.1139(8) Uani 1 1 d . . .
F3 F -0.2070(3) 0.27422(18) 0.50793(11) 0.1251(8) Uani 1 1 d . . .
F2 F -0.3347(3) 0.23040(18) 0.58945(18) 0.1669(14) Uani 1 1 d . . .
S1 S -0.00910(8) 0.16591(4) 0.58475(3) 0.04699(13) Uani 1 1 d . . .
O3 O 0.1472(2) 0.20724(15) 0.56202(9) 0.0732(5) Uani 1 1 d . . .
O2 O 0.0064(3) 0.15507(13) 0.65288(9) 0.0754(6) Uani 1 1 d . . .
O1 O -0.0823(4) 0.09017(16) 0.55000(14) 0.1177(10) Uani 1 1 d . . .

loop_
_atom_site_aniso_label
_atom_site_aniso_U_11
_atom_site_aniso_U_22
_atom_site_aniso_U_33
_atom_site_aniso_U_23
_atom_site_aniso_U_13
_atom_site_aniso_U_12
Ru1 0.03130(9) 0.02827(8) 0.03395(9) 0.00327(6) 0.00663(6) 0.00227(5)
Cl1 0.0454(3) 0.0407(3) 0.0723(4) -0.0033(2) 0.0206(3) -0.0092(2)
C11 0.0299(10) 0.0439(11) 0.0504(12) 0.0012(9) 0.0088(8) 0.0025(8)
C12 0.0355(10) 0.0461(11) 0.0437(11) 0.0051(9) 0.0025(8) 0.0098(8)
C14 0.0420(12) 0.0552(14) 0.0629(14) -0.0003(11) 0.0046(10) -0.0077(10)
C13 0.0416(11) 0.0347(10) 0.0468(11) 0.0066(9) 0.0077(9) 0.0107(8)
C9 0.0443(11) 0.0478(11) 0.0361(10) 0.0013(9) 0.0136(8) 0.0057(9)
C17 0.0788(19) 0.0581(15) 0.0595(16) -0.0097(13) -0.0060(14) -0.0087(14)
C15 0.0593(14) 0.0392(11) 0.0535(13) -0.0047(10) 0.0129(11) 0.0006(10)
C10 0.0388(11) 0.0426(11) 0.0466(11) 0.0095(9) 0.0159(9) 0.0007(8)
C8 0.0403(11) 0.0381(10) 0.0416(10) -0.0011(8) 0.0109(8) 0.0085(8)
C16 0.088(2) 0.0632(19) 0.129(3) -0.042(2) 0.023(2) 0.0103(17)
C7 0.0428(12) 0.0285(10) 0.0523(12) 0.0046(8) 0.0058(9) -0.0011(8)
C4 0.0654(15) 0.0456(12) 0.0386(11) 0.0066(9) 0.0079(10) 0.0059(11)
C2 0.0451(12) 0.0651(15) 0.0508(12) 0.0141(11) -0.0054(10) 0.0065(11)
C5 0.092(2) 0.0653(16) 0.0377(12) 0.0004(11) 0.0159(12) 0.0144(14)
C3 0.0427(12) 0.0453(12) 0.0605(13) 0.0201(10) 0.0072(10) 0.0103(9)
C6 0.0676(15) 0.0490(13) 0.0485(12) -0.0112(10) 0.0102(11) 0.0123(11)
C1 0.0487(12) 0.0527(13) 0.0458(12) 0.0007(10) -0.0055(10) 0.0027(10)
N1 0.0388(9) 0.0367(8) 0.0397(8) 0.0024(7) 0.0033(7) 0.0034(7)
N3 0.0394(9) 0.0318(8) 0.0389(8) 0.0030(6) 0.0068(7) 0.0044(6)
N4 0.0436(9) 0.0312(8) 0.0427(9) -0.0008(7) 0.0065(7) 0.0038(7)
N2 0.0366(9) 0.0315(8) 0.0458(9) 0.0080(7) 0.0037(7) 0.0030(6)
C18 0.0619(17) 0.0569(16) 0.098(2) 0.0153(15) 0.0063(15) 0.0013(13)
F1 0.139(2) 0.0525(11) 0.148(2) -0.0026(11) -0.0003(16) 0.0243(11)
F3 0.1033(16) 0.149(2) 0.1134(17) 0.0395(15) -0.0390(13) 0.0300(15)
F2 0.0663(13) 0.124(2) 0.320(4) 0.071(2) 0.0719(19) 0.0247(13)
S1 0.0523(3) 0.0447(3) 0.0436(3) -0.0036(2) 0.0022(2) -0.0012(2)
O3 0.0594(11) 0.0992(14) 0.0624(11) 0.0262(11) 0.0129(9) 0.0065(10)
O2 0.1091(17) 0.0713(12) 0.0487(10) 0.0173(9) 0.0230(10) 0.0119(11)
O1 0.118(2) 0.0681(14) 0.155(2) -0.0517(15) -0.0502(17) 0.0059(13)

loop_
_atom_type_symbol
_atom_type_description
_atom_type_scat_dispersion_real
_atom_type_scat_dispersion_imag
_atom_type_scat_source
C C 0.0033 0.0016 'International Tables Vol C Tables 4.2.6.8 and 6.1.1.4'
H H 0.0000 0.0000 'International Tables Vol C Tables 4.2.6.8 and 6.1.1.4'
N N 0.0061 0.0033 'International Tables Vol C Tables 4.2.6.8 and 6.1.1.4'
O O 0.0106 0.0060 'International Tables Vol C Tables 4.2.6.8 and 6.1.1.4'
F F 0.0171 0.0103 'International Tables Vol C Tables 4.2.6.8 and 6.1.1.4'
S S 0.1246 0.1234 'International Tables Vol C Tables 4.2.6.8 and 6.1.1.4'
Cl Cl 0.1484 0.1585 'International Tables Vol C Tables 4.2.6.8 and 6.1.1.4'
Ru Ru -1.2594 0.8363 'International Tables Vol C Tables 4.2.6.8 and 6.1.1.4'

loop_
_geom_angle_atom_site_label_1
_geom_angle_atom_site_label_2
_geom_angle_atom_site_label_3
_geom_angle
_geom_angle_site_symmetry_1
_geom_angle_site_symmetry_3
_geom_angle_publ_flag
N3 Ru1 N1 84.66(6) . . ?
N3 Ru1 C10 120.07(7) . . ?
N1 Ru1 C10 92.55(7) . . ?
N3 Ru1 C13 117.83(7) . . ?
N1 Ru1 C13 157.16(7) . . ?
C10 Ru1 C13 79.84(8) . . ?
N3 Ru1 C12 92.96(7) . . ?
N1 Ru1 C12 155.26(7) . . ?
C10 Ru1 C12 67.35(8) . . ?
C13 Ru1 C12 37.10(8) . . ?
N3 Ru1 C9 158.03(7) . . ?
N1 Ru1 C9 93.48(7) . . ?
C10 Ru1 C9 38.03(8) . . ?
C13 Ru1 C9 67.27(8) . . ?
C12 Ru1 C9 79.61(8) . . ?
N3 Ru1 C11 93.42(7) . . ?
N1 Ru1 C11 117.56(7) . . ?
C10 Ru1 C11 37.24(8) . . ?
C13 Ru1 C11 67.93(8) . . ?
C12 Ru1 C11 37.87(8) . . ?
C9 Ru1 C11 68.01(8) . . ?
N3 Ru1 C8 155.50(7) . . ?
N1 Ru1 C8 119.12(7) . . ?
C10 Ru1 C8 68.11(8) . . ?
C13 Ru1 C8 38.09(7) . . ?
C12 Ru1 C8 68.06(8) . . ?
C9 Ru1 C8 37.06(8) . . ?
C11 Ru1 C8 81.06(8) . . ?
N3 Ru1 Cl1 83.78(5) . . ?
N1 Ru1 Cl1 85.80(5) . . ?
C10 Ru1 Cl1 155.89(6) . . ?
C13 Ru1 Cl1 92.45(6) . . ?
C12 Ru1 Cl1 118.49(6) . . ?
C9 Ru1 Cl1 117.98(6) . . ?
C11 Ru1 Cl1 156.20(6) . . ?
C8 Ru1 Cl1 91.71(6) . . ?
C10 C11 C12 117.7(2) . . ?
C10 C11 C14 122.6(2) . . ?
C12 C11 C14 119.62(19) . . ?
C10 C11 Ru1 70.14(11) . . ?
C12 C11 Ru1 70.29(11) . . ?
C14 C11 Ru1 129.46(15) . . ?
C13 C12 C11 121.05(19) . . ?
C13 C12 Ru1 71.15(11) . . ?
C11 C12 Ru1 71.84(11) . . ?
C12 C13 C8 121.56(19) . . ?
C12 C13 Ru1 71.75(11) . . ?
C8 C13 Ru1 72.42(11) . . ?
C8 C9 C10 121.21(19) . . ?
C8 C9 Ru1 72.51(11) . . ?
C10 C9 Ru1 70.38(11) . . ?
C8 C15 C17 114.4(2) . . ?
C8 C15 C16 108.8(2) . . ?
C17 C15 C16 111.3(2) . . ?
C11 C10 C9 121.28(19) . . ?
C11 C10 Ru1 72.62(11) . . ?
C9 C10 Ru1 71.59(11) . . ?
C9 C8 C13 117.15(19) . . ?
C9 C8 C15 123.53(19) . . ?
C13 C8 C15 119.32(19) . . ?
C9 C8 Ru1 70.43(11) . . ?
C13 C8 Ru1 69.49(11) . . ?
C15 C8 Ru1 131.12(14) . . ?
N2 C7 N4 111.06(16) . . ?
N3 C4 C5 110.4(2) . . ?
C3 C2 C1 105.40(19) . . ?
C6 C5 C4 105.7(2) . . ?
N2 C3 C2 107.8(2) . . ?
N4 C6 C5 107.6(2) . . ?
N1 C1 C2 110.9(2) . . ?
C1 N1 N2 105.29(17) . . ?
C1 N1 Ru1 131.28(15) . . ?
N2 N1 Ru1 123.35(12) . . ?
C4 N3 N4 105.69(16) . . ?
C4 N3 Ru1 130.39(14) . . ?
N4 N3 Ru1 123.40(12) . . ?
C6 N4 N3 110.51(17) . . ?
C6 N4 C7 129.78(18) . . ?
N3 N4 C7 119.67(16) . . ?
C3 N2 N1 110.59(18) . . ?
C3 N2 C7 129.34(18) . . ?
N1 N2 C7 119.77(16) . . ?
F2 C18 F1 106.5(3) . . ?
F2 C18 F3 107.7(3) . . ?
F1 C18 F3 106.7(3) . . ?
F2 C18 S1 112.5(2) . . ?
F1 C18 S1 111.5(2) . . ?
F3 C18 S1 111.6(2) . . ?
O1 S1 O2 114.72(16) . . ?
O1 S1 O3 116.73(17) . . ?
O2 S1 O3 112.70(13) . . ?
O1 S1 C18 104.00(15) . . ?
O2 S1 C18 103.87(14) . . ?
O3 S1 C18 102.64(13) . . ?

loop_
_geom_bond_atom_site_label_1
_geom_bond_atom_site_label_2
_geom_bond_distance
_geom_bond_site_symmetry_2
_geom_bond_publ_flag
Ru1 N3 2.0961(16) . ?
Ru1 N1 2.1027(16) . ?
Ru1 C10 2.1763(19) . ?
Ru1 C13 2.1801(19) . ?
Ru1 C12 2.1878(19) . ?
Ru1 C9 2.1921(19) . ?
Ru1 C11 2.2083(19) . ?
Ru1 C8 2.2190(19) . ?
Ru1 Cl1 2.4062(5) . ?
C11 C10 1.400(3) . ?
C11 C12 1.427(3) . ?
C11 C14 1.497(3) . ?
C12 C13 1.390(3) . ?
C13 C8 1.436(3) . ?
C9 C8 1.402(3) . ?
C9 C10 1.423(3) . ?
C17 C15 1.513(4) . ?
C15 C8 1.513(3) . ?
C15 C16 1.515(3) . ?
C7 N2 1.438(3) . ?
C7 N4 1.443(3) . ?
C4 N3 1.327(2) . ?
C4 C5 1.382(3) . ?
C2 C3 1.356(3) . ?
C2 C1 1.384(3) . ?
C5 C6 1.358(3) . ?
C3 N2 1.345(3) . ?
C6 N4 1.337(3) . ?
C1 N1 1.330(3) . ?
N1 N2 1.355(2) . ?
N3 N4 1.356(2) . ?
C18 F2 1.299(4) . ?
C18 F1 1.320(4) . ?
C18 F3 1.320(4) . ?
C18 S1 1.806(3) . ?
S1 O1 1.401(2) . ?
S1 O2 1.4195(18) . ?
S1 O3 1.4236(19) . ?
